data_7026438
loop_
_publ_author_name
'Liang, Lan-Chang'
'Chen, Feng-Yi'
'Huang, Mei-Hui'
'Cheng, Liang-Chien'
'Li, Chun-Wei'
'Lee, Hon Man'

_publ_section_title
;
 Aluminium complexes of bidentate N,O- and N,N-ligands derived from
 oxidative functionalization of amido phosphines: synthesis, structure and
 reactivity.
;
_journal_issue 41
_journal_name_full 'Dalton transactions (Cambridge, England : 2003)'
_journal_page_first 9941
_journal_page_last 9951
_journal_paper_doi 10.1039/c0dt00418a
_journal_volume 39
_journal_year 2010
_chemical_formula_moiety '2(C41 H58 Al N2 P Si), C2 H6 O'
_chemical_formula_sum 'C84 H122 Al2 N4 O P2 Si2'
_chemical_formula_weight 1375.94
_space_group_IT_number 2
_symmetry_cell_setting triclinic
_symmetry_Int_Tables_number 2
_symmetry_space_group_name_Hall '-P 1'
_symmetry_space_group_name_H-M 'P -1'
_atom_sites_solution_hydrogens geom
_atom_sites_solution_primary direct
_atom_sites_solution_secondary difmap
_audit_creation_method SHELXL-97
_cell_angle_alpha 98.6690(10)
_cell_angle_beta 100.7270(10)
_cell_angle_gamma 105.6680(10)
_cell_formula_units_Z 1
_cell_length_a 11.2104(2)
_cell_length_b 12.4308(2)
_cell_length_c 16.5106(4)
_cell_measurement_reflns_used 39880
_cell_measurement_temperature 200(2)
_cell_measurement_theta_max 25.35
_cell_measurement_theta_min 2.037
_cell_volume 2126.92(7)
_computing_cell_refinement 'HKL Scalepack (Otwinowski & Minor 1997)'
_computing_data_collection 'Collect (Nonius BV, 1997-2000)'
_computing_data_reduction 'HKL Denzo and Scalepack'
_computing_molecular_graphics 'Ortep-3 for Windows (Farrugia, 1997)'
_computing_publication_material 'WinGX publication routines (Farrugia, 1999)'
_computing_structure_refinement 'SHELXL-97 (Sheldrick, 1997)'
_computing_structure_solution 'SHELXS-86 (Sheldrick, 1986)'
_diffrn_ambient_temperature 200(2)
_diffrn_detector_area_resol_mean 9
_diffrn_measured_fraction_theta_full 0.994
_diffrn_measured_fraction_theta_max 0.994
_diffrn_measurement_device_type KappaCCD
_diffrn_measurement_method 'CCD rotation images, thick slices'
_diffrn_radiation_monochromator graphite
_diffrn_radiation_probe x-ray
_diffrn_radiation_type MoK\a
_diffrn_radiation_wavelength 0.71073
_diffrn_reflns_av_R_equivalents 0.0910
_diffrn_reflns_av_sigmaI/netI 0.0561
_diffrn_reflns_limit_h_max 13
_diffrn_reflns_limit_h_min -13
_diffrn_reflns_limit_k_max 14
_diffrn_reflns_limit_k_min -14
_diffrn_reflns_limit_l_max 19
_diffrn_reflns_limit_l_min -19
_diffrn_reflns_number 29583
_diffrn_reflns_theta_full 25.40
_diffrn_reflns_theta_max 25.40
_diffrn_reflns_theta_min 2.17
_diffrn_source 'fine-focus sealed tube'
_exptl_absorpt_coefficient_mu 0.143
_exptl_absorpt_correction_T_max 0.9582
_exptl_absorpt_correction_T_min 0.9125
_exptl_absorpt_correction_type multi-scan
_exptl_absorpt_process_details 'SADABS 2.10 (Sheldrick, 2003)'
_exptl_crystal_colour colorless
_exptl_crystal_density_diffrn 1.074
_exptl_crystal_density_method 'not measured'
_exptl_crystal_description prism
_exptl_crystal_F_000 746
_exptl_crystal_size_max 0.65
_exptl_crystal_size_mid 0.45
_exptl_crystal_size_min 0.30
_refine_diff_density_max 0.744
_refine_diff_density_min -0.582
_refine_diff_density_rms 0.113
_refine_ls_extinction_coef 0.0072(19)
_refine_ls_extinction_expression Fc^*^=kFc[1+0.001xFc^2^\l^3^/sin(2\q)]^-1/4^
_refine_ls_extinction_method SHELXL
_refine_ls_goodness_of_fit_ref 1.046
_refine_ls_hydrogen_treatment mixed
_refine_ls_matrix_type full
_refine_ls_number_parameters 437
_refine_ls_number_reflns 7778
_refine_ls_number_restraints 0
_refine_ls_restrained_S_all 1.046
_refine_ls_R_factor_all 0.0771
_refine_ls_R_factor_gt 0.0603
_refine_ls_shift/su_max 0.001
_refine_ls_shift/su_mean 0.000
_refine_ls_structure_factor_coef Fsqd
_refine_ls_weighting_details 'calc w=1/[\s^2^(Fo^2^)+(0.0920P)^2^+1.4276P] where P=(Fo^2^+2Fc^2^)/3'
_refine_ls_weighting_scheme calc
_refine_ls_wR_factor_gt 0.1628
_refine_ls_wR_factor_ref 0.1760
_reflns_number_gt 6222
_reflns_number_total 7778
_reflns_threshold_expression >2sigma(I)
_cod_data_source_file c0dt00418a.txt
_cod_data_source_block 7938_4d
_cod_database_code 7026438

loop_
_symmetry_equiv_pos_as_xyz
'x, y, z'
'-x, -y, -z'

loop_
_atom_site_label
_atom_site_type_symbol
_atom_site_fract_x
_atom_site_fract_y
_atom_site_fract_z
_atom_site_U_iso_or_equiv
_atom_site_adp_type
_atom_site_occupancy
_atom_site_symmetry_multiplicity
_atom_site_calc_flag
_atom_site_refinement_flags
_atom_site_disorder_assembly
_atom_site_disorder_group
P1 P -0.14952(6) 0.76715(5) 0.26712(4) 0.02692(18) Uani 1 1 d . . .
Si1 Si -0.05599(8) 0.87989(6) 0.13418(5) 0.0408(2) Uani 1 1 d . . .
Al1 Al 0.10050(7) 0.74058(6) 0.23908(4) 0.0264(2) Uani 1 1 d . . .
N1 N -0.04537(19) 0.79711(16) 0.21195(12) 0.0293(5) Uani 1 1 d . . .
N2 N 0.05358(18) 0.64650(15) 0.31692(12) 0.0263(4) Uani 1 1 d . . .
C1 C 0.0526(4) 0.8629(4) 0.0649(3) 0.0822(13) Uani 1 1 d . . .
H1A H 0.0335 0.7816 0.0399 0.123 Uiso 1 1 calc R . .
H1B H 0.1411 0.8930 0.0981 0.123 Uiso 1 1 calc R . .
H1C H 0.0408 0.9050 0.0199 0.123 Uiso 1 1 calc R . .
C2 C -0.0136(5) 1.0336(4) 0.1789(3) 0.0956(10) Uani 1 1 d . . .
H2A H 0.0717 1.0598 0.2169 0.143 Uiso 1 1 calc R . .
H2B H -0.0758 1.0475 0.2104 0.143 Uiso 1 1 calc R . .
H2C H -0.0139 1.0756 0.1332 0.143 Uiso 1 1 calc R . .
C3 C -0.2163(5) 0.8333(4) 0.0623(3) 0.0956(10) Uani 1 1 d . . .
H3A H -0.2397 0.7516 0.0372 0.143 Uiso 1 1 calc R . .
H3B H -0.2159 0.8769 0.0176 0.143 Uiso 1 1 calc R . .
H3C H -0.2785 0.8466 0.0941 0.143 Uiso 1 1 calc R . .
C4 C -0.2187(2) 0.8813(2) 0.28830(16) 0.0312(5) Uani 1 1 d . . .
C5 C -0.1416(3) 0.9835(2) 0.34293(17) 0.0386(6) Uani 1 1 d . . .
H5 H -0.0559 0.9913 0.3691 0.046 Uiso 1 1 calc R . .
C6 C -0.1902(3) 1.0736(2) 0.3589(2) 0.0489(7) Uani 1 1 d . . .
H6 H -0.1378 1.1431 0.3963 0.059 Uiso 1 1 calc R . .
C7 C -0.3139(3) 1.0630(2) 0.3208(2) 0.0541(8) Uani 1 1 d . . .
H7 H -0.3466 1.1253 0.3315 0.065 Uiso 1 1 calc R . .
C8 C -0.3904(3) 0.9622(3) 0.2672(2) 0.0567(9) Uani 1 1 d . . .
H8 H -0.4759 0.9550 0.2411 0.068 Uiso 1 1 calc R . .
C9 C -0.3433(3) 0.8714(2) 0.2511(2) 0.0428(7) Uani 1 1 d . . .
H9 H -0.3968 0.8018 0.2144 0.051 Uiso 1 1 calc R . .
C10 C -0.2814(2) 0.6399(2) 0.21414(16) 0.0310(5) Uani 1 1 d . . .
C11 C -0.3763(3) 0.5961(2) 0.25473(19) 0.0423(7) Uani 1 1 d . . .
H11 H -0.3719 0.6333 0.3104 0.051 Uiso 1 1 calc R . .
C12 C -0.4769(3) 0.4990(3) 0.2146(2) 0.0516(8) Uani 1 1 d . . .
H12 H -0.5418 0.4702 0.2425 0.062 Uiso 1 1 calc R . .
C13 C -0.4829(3) 0.4441(3) 0.1343(2) 0.0517(8) Uani 1 1 d . . .
H13 H -0.5518 0.3772 0.1069 0.062 Uiso 1 1 calc R . .
C14 C -0.3894(3) 0.4860(3) 0.09380(19) 0.0486(7) Uani 1 1 d . . .
H14 H -0.3943 0.4481 0.0383 0.058 Uiso 1 1 calc R . .
C15 C -0.2882(3) 0.5830(2) 0.13325(17) 0.0376(6) Uani 1 1 d . . .
H15 H -0.2233 0.6108 0.1051 0.045 Uiso 1 1 calc R . .
C16 C -0.0906(2) 0.73979(19) 0.36814(15) 0.0280(5) Uani 1 1 d . . .
C17 C -0.1489(3) 0.7680(2) 0.43322(17) 0.0371(6) Uani 1 1 d . . .
H17 H -0.2012 0.8163 0.4266 0.045 Uiso 1 1 calc R . .
C18 C -0.1322(3) 0.7275(2) 0.50622(17) 0.0412(7) Uani 1 1 d . . .
H18 H -0.1703 0.7491 0.5503 0.049 Uiso 1 1 calc R . .
C19 C -0.0587(3) 0.6548(2) 0.51399(16) 0.0364(6) Uani 1 1 d . . .
H19 H -0.0496 0.6236 0.5631 0.044 Uiso 1 1 calc R . .
C20 C 0.0012(2) 0.6267(2) 0.45257(15) 0.0317(5) Uani 1 1 d . . .
H20 H 0.0514 0.5768 0.4604 0.038 Uiso 1 1 calc R . .
C21 C -0.0092(2) 0.66975(19) 0.37768(14) 0.0263(5) Uani 1 1 d . . .
C22 C 0.1057(2) 0.5516(2) 0.31893(15) 0.0287(5) Uani 1 1 d . . .
C23 C 0.0305(3) 0.4425(2) 0.27012(16) 0.0325(6) Uani 1 1 d . . .
C24 C -0.1081(3) 0.4183(2) 0.22581(17) 0.0376(6) Uani 1 1 d . . .
H24 H -0.1194 0.4923 0.2148 0.045 Uiso 1 1 calc R . .
C25 C -0.1491(3) 0.3340(3) 0.1409(2) 0.0548(8) Uani 1 1 d . . .
H25A H -0.0934 0.3622 0.1045 0.082 Uiso 1 1 calc R . .
H25B H -0.2375 0.3262 0.1141 0.082 Uiso 1 1 calc R . .
H25C H -0.1426 0.2593 0.1498 0.082 Uiso 1 1 calc R . .
C26 C -0.1953(3) 0.3764(3) 0.2825(2) 0.0537(8) Uani 1 1 d . . .
H26A H -0.2842 0.3623 0.2531 0.081 Uiso 1 1 calc R . .
H26B H -0.1739 0.4346 0.3345 0.081 Uiso 1 1 calc R . .
H26C H -0.1839 0.3054 0.2964 0.081 Uiso 1 1 calc R . .
C27 C 0.0848(3) 0.3537(2) 0.26590(17) 0.0400(6) Uani 1 1 d . . .
H27 H 0.0355 0.2802 0.2328 0.048 Uiso 1 1 calc R . .
C28 C 0.2079(3) 0.3701(2) 0.30848(18) 0.0433(7) Uani 1 1 d . . .
H28 H 0.2437 0.3090 0.3035 0.052 Uiso 1 1 calc R . .
C29 C 0.2792(3) 0.4751(2) 0.35837(17) 0.0406(6) Uani 1 1 d . . .
H29 H 0.3632 0.4849 0.3893 0.049 Uiso 1 1 calc R . .
C30 C 0.2307(2) 0.5678(2) 0.36458(15) 0.0332(6) Uani 1 1 d . . .
C31 C 0.3145(3) 0.6806(2) 0.42199(17) 0.0408(6) Uani 1 1 d . . .
H31 H 0.2679 0.7384 0.4167 0.049 Uiso 1 1 calc R . .
C32 C 0.3421(3) 0.6702(3) 0.51509(19) 0.0616(9) Uani 1 1 d . . .
H32A H 0.3946 0.7446 0.5507 0.092 Uiso 1 1 calc R . .
H32B H 0.3877 0.6139 0.5217 0.092 Uiso 1 1 calc R . .
H32C H 0.2614 0.6456 0.5321 0.092 Uiso 1 1 calc R . .
C33 C 0.4415(3) 0.7246(3) 0.3972(2) 0.0543(8) Uani 1 1 d . . .
H33A H 0.4921 0.7981 0.4348 0.082 Uiso 1 1 calc R . .
H33B H 0.4246 0.7345 0.3388 0.082 Uiso 1 1 calc R . .
H33C H 0.4888 0.6691 0.4021 0.082 Uiso 1 1 calc R . .
C34 C 0.1066(2) 0.6317(2) 0.13977(15) 0.0327(6) Uani 1 1 d . . .
H34A H 0.0345 0.5614 0.1319 0.039 Uiso 1 1 calc R . .
H34B H 0.0888 0.6654 0.0899 0.039 Uiso 1 1 calc R . .
C35 C 0.2249(3) 0.5945(2) 0.13641(17) 0.0390(6) Uani 1 1 d . . .
H35 H 0.2572 0.5785 0.1926 0.047 Uiso 1 1 calc R . .
C36 C 0.1936(3) 0.4850(3) 0.0695(2) 0.0514(8) Uani 1 1 d . . .
H36A H 0.1257 0.4248 0.0806 0.077 Uiso 1 1 calc R . .
H36B H 0.2699 0.4604 0.0714 0.077 Uiso 1 1 calc R . .
H36C H 0.1652 0.4996 0.0135 0.077 Uiso 1 1 calc R . .
C37 C 0.3294(3) 0.6882(3) 0.1197(2) 0.0566(8) Uani 1 1 d . . .
H37A H 0.4047 0.6628 0.1190 0.085 Uiso 1 1 calc R . .
H37B H 0.3515 0.7569 0.1643 0.085 Uiso 1 1 calc R . .
H37C H 0.2995 0.7056 0.0650 0.085 Uiso 1 1 calc R . .
C38 C 0.2482(2) 0.8822(2) 0.28695(16) 0.0338(6) Uani 1 1 d . . .
H38A H 0.3201 0.8585 0.3148 0.041 Uiso 1 1 calc R . .
H38B H 0.2733 0.9133 0.2387 0.041 Uiso 1 1 calc R . .
C39 C 0.2378(3) 0.9820(3) 0.3499(2) 0.0526(8) Uani 1 1 d . . .
H39 H 0.1543 0.9945 0.3282 0.063 Uiso 1 1 calc R . .
C40 C 0.2401(4) 0.9591(3) 0.4359(3) 0.0774(12) Uani 1 1 d . . .
H40A H 0.2311 1.0247 0.4725 0.116 Uiso 1 1 calc R . .
H40B H 0.3211 0.9465 0.4589 0.116 Uiso 1 1 calc R . .
H40C H 0.1693 0.8908 0.4329 0.116 Uiso 1 1 calc R . .
C41 C 0.3448(4) 1.0940(3) 0.3554(3) 0.0822(13) Uani 1 1 d . . .
H41A H 0.3418 1.1103 0.2989 0.123 Uiso 1 1 calc R . .
H41B H 0.4280 1.0851 0.3782 0.123 Uiso 1 1 calc R . .
H41C H 0.3322 1.1572 0.3925 0.123 Uiso 1 1 calc R . .
O1 O 0.4590(7) 0.0146(8) 0.0346(7) 0.157(6) Uani 0.50 1 d P A -1
H1 H 0.5006 -0.0018 -0.0032 0.188 Uiso 0.50 1 d PR A -1
C42 C 0.5056(10) 0.1129(13) 0.0824(12) 0.133(6) Uani 0.50 1 d P A -1
H42A H 0.5098 0.1718 0.0478 0.159 Uiso 0.50 1 calc PR A -1
H42B H 0.5936 0.1222 0.1134 0.159 Uiso 0.50 1 calc PR A -1
C43 C 0.4319(18) 0.1290(16) 0.1402(14) 0.228(13) Uani 0.50 1 d P A -1
H43A H 0.4704 0.2055 0.1765 0.342 Uiso 0.50 1 calc PR A -1
H43B H 0.4285 0.0713 0.1748 0.342 Uiso 0.50 1 calc PR A -1
H43C H 0.3453 0.1215 0.1096 0.342 Uiso 0.50 1 calc PR A -1

loop_
_atom_site_aniso_label
_atom_site_aniso_U_11
_atom_site_aniso_U_22
_atom_site_aniso_U_33
_atom_site_aniso_U_23
_atom_site_aniso_U_13
_atom_site_aniso_U_12
P1 0.0313(4) 0.0264(3) 0.0255(3) 0.0050(2) 0.0097(3) 0.0111(3)
Si1 0.0581(5) 0.0392(4) 0.0367(4) 0.0180(3) 0.0195(4) 0.0228(4)
Al1 0.0305(4) 0.0255(4) 0.0247(4) 0.0045(3) 0.0111(3) 0.0083(3)
N1 0.0352(11) 0.0297(10) 0.0266(11) 0.0078(8) 0.0111(9) 0.0123(9)
N2 0.0317(11) 0.0243(10) 0.0261(10) 0.0045(8) 0.0114(8) 0.0111(8)
C1 0.123(4) 0.101(3) 0.077(3) 0.065(2) 0.064(3) 0.070(3)
C2 0.143(3) 0.078(2) 0.073(2) 0.0429(17) 0.022(2) 0.035(2)
C3 0.143(3) 0.078(2) 0.073(2) 0.0429(17) 0.022(2) 0.035(2)
C4 0.0363(14) 0.0282(12) 0.0327(13) 0.0062(10) 0.0137(11) 0.0121(10)
C5 0.0393(15) 0.0363(14) 0.0389(15) 0.0024(11) 0.0086(12) 0.0131(12)
C6 0.0578(19) 0.0320(14) 0.0547(19) -0.0020(13) 0.0171(15) 0.0139(13)
C7 0.0543(19) 0.0359(16) 0.084(2) 0.0116(15) 0.0295(17) 0.0246(14)
C8 0.0389(17) 0.0433(17) 0.092(3) 0.0141(17) 0.0150(17) 0.0197(14)
C9 0.0364(15) 0.0312(14) 0.0602(19) 0.0068(12) 0.0101(13) 0.0117(11)
C10 0.0334(13) 0.0295(12) 0.0325(13) 0.0058(10) 0.0088(11) 0.0133(10)
C11 0.0448(16) 0.0367(14) 0.0453(16) 0.0047(12) 0.0177(13) 0.0096(12)
C12 0.0440(17) 0.0431(17) 0.069(2) 0.0126(15) 0.0252(15) 0.0071(13)
C13 0.0413(17) 0.0381(16) 0.062(2) -0.0027(14) 0.0012(15) 0.0041(13)
C14 0.0495(18) 0.0459(17) 0.0406(16) -0.0061(13) 0.0013(14) 0.0135(14)
C15 0.0386(15) 0.0398(14) 0.0324(14) 0.0031(11) 0.0076(11) 0.0117(12)
C16 0.0338(13) 0.0278(12) 0.0250(12) 0.0056(9) 0.0105(10) 0.0114(10)
C17 0.0476(16) 0.0408(14) 0.0338(14) 0.0106(11) 0.0188(12) 0.0237(12)
C18 0.0550(17) 0.0502(16) 0.0310(14) 0.0106(12) 0.0235(13) 0.0265(14)
C19 0.0481(16) 0.0386(14) 0.0279(13) 0.0115(11) 0.0151(12) 0.0154(12)
C20 0.0402(14) 0.0300(12) 0.0295(13) 0.0090(10) 0.0112(11) 0.0148(11)
C21 0.0301(12) 0.0226(11) 0.0256(12) 0.0039(9) 0.0091(10) 0.0061(9)
C22 0.0388(14) 0.0303(12) 0.0249(12) 0.0083(10) 0.0163(10) 0.0163(10)
C23 0.0455(15) 0.0276(12) 0.0293(13) 0.0089(10) 0.0151(11) 0.0135(11)
C24 0.0443(15) 0.0265(13) 0.0402(15) 0.0065(11) 0.0064(12) 0.0105(11)
C25 0.060(2) 0.0435(17) 0.0473(18) -0.0039(14) -0.0001(15) 0.0099(14)
C26 0.0478(18) 0.0539(18) 0.058(2) 0.0130(15) 0.0155(15) 0.0102(14)
C27 0.0585(18) 0.0312(13) 0.0369(15) 0.0079(11) 0.0180(13) 0.0197(12)
C28 0.0623(19) 0.0440(16) 0.0419(16) 0.0159(13) 0.0252(14) 0.0341(14)
C29 0.0446(16) 0.0559(17) 0.0344(14) 0.0151(13) 0.0164(12) 0.0288(14)
C30 0.0387(14) 0.0404(14) 0.0274(13) 0.0084(11) 0.0156(11) 0.0173(11)
C31 0.0362(15) 0.0467(16) 0.0383(15) 0.0026(12) 0.0076(12) 0.0153(12)
C32 0.054(2) 0.086(2) 0.0356(17) -0.0024(16) 0.0088(14) 0.0152(18)
C33 0.0404(17) 0.061(2) 0.060(2) 0.0091(16) 0.0132(15) 0.0136(14)
C34 0.0390(14) 0.0328(13) 0.0273(13) 0.0037(10) 0.0110(11) 0.0121(11)
C35 0.0420(15) 0.0467(16) 0.0281(13) 0.0005(11) 0.0094(11) 0.0165(12)
C36 0.0544(19) 0.0524(18) 0.0490(18) -0.0025(14) 0.0176(15) 0.0228(15)
C37 0.0439(17) 0.059(2) 0.057(2) -0.0073(16) 0.0177(15) 0.0071(15)
C38 0.0336(14) 0.0312(13) 0.0348(14) 0.0035(10) 0.0133(11) 0.0054(10)
C39 0.0425(17) 0.0436(17) 0.062(2) -0.0091(14) 0.0122(15) 0.0086(13)
C40 0.090(3) 0.064(2) 0.067(3) -0.0112(19) 0.028(2) 0.012(2)
C41 0.077(3) 0.046(2) 0.108(3) -0.008(2) 0.025(2) 0.0044(18)
O1 0.075(6) 0.113(6) 0.239(14) 0.103(9) -0.050(6) -0.020(6)
C42 0.061(6) 0.122(10) 0.197(15) 0.102(10) -0.006(8) -0.012(7)
C43 0.167(16) 0.177(17) 0.27(3) 0.18(2) -0.091(16) -0.028(13)

loop_
_atom_type_symbol
_atom_type_description
_atom_type_scat_dispersion_real
_atom_type_scat_dispersion_imag
_atom_type_scat_source
C C 0.0033 0.0016 'International Tables Vol C Tables 4.2.6.8 and 6.1.1.4'
H H 0.0000 0.0000 'International Tables Vol C Tables 4.2.6.8 and 6.1.1.4'
Al Al 0.0645 0.0514 'International Tables Vol C Tables 4.2.6.8 and 6.1.1.4'
P P 0.1023 0.0942 'International Tables Vol C Tables 4.2.6.8 and 6.1.1.4'
N N 0.0061 0.0033 'International Tables Vol C Tables 4.2.6.8 and 6.1.1.4'
O O 0.0106 0.0060 'International Tables Vol C Tables 4.2.6.8 and 6.1.1.4'
Si Si 0.0817 0.0704 'International Tables Vol C Tables 4.2.6.8 and 6.1.1.4'

loop_
_geom_angle_atom_site_label_1
_geom_angle_atom_site_label_2
_geom_angle_atom_site_label_3
_geom_angle
N1 P1 C16 115.09(11)
N1 P1 C4 112.09(11)
C16 P1 C4 105.66(11)
N1 P1 C10 112.09(11)
C16 P1 C10 104.81(11)
C4 P1 C10 106.40(11)
N1 Si1 C2 113.14(15)
N1 Si1 C3 112.27(15)
C2 Si1 C3 108.5(2)
N1 Si1 C1 110.85(13)
C2 Si1 C1 106.8(2)
C3 Si1 C1 104.8(2)
N2 Al1 N1 102.70(9)
N2 Al1 C34 104.23(10)
N1 Al1 C34 110.38(10)
N2 Al1 C38 115.76(10)
N1 Al1 C38 104.07(10)
C34 Al1 C38 118.63(11)
P1 N1 Si1 123.52(12)
P1 N1 Al1 115.52(11)
Si1 N1 Al1 120.92(11)
C21 N2 C22 117.48(19)
C21 N2 Al1 125.66(15)
C22 N2 Al1 116.23(15)
Si1 C1 H1A 109.5
Si1 C1 H1B 109.5
H1A C1 H1B 109.5
Si1 C1 H1C 109.5
H1A C1 H1C 109.5
H1B C1 H1C 109.5
Si1 C2 H2A 109.5
Si1 C2 H2B 109.5
H2A C2 H2B 109.5
Si1 C2 H2C 109.5
H2A C2 H2C 109.5
H2B C2 H2C 109.5
Si1 C3 H3A 109.5
Si1 C3 H3B 109.5
H3A C3 H3B 109.5
Si1 C3 H3C 109.5
H3A C3 H3C 109.5
H3B C3 H3C 109.5
C9 C4 C5 119.3(2)
C9 C4 P1 122.47(19)
C5 C4 P1 118.24(19)
C6 C5 C4 119.9(3)
C6 C5 H5 120.1
C4 C5 H5 120.1
C7 C6 C5 120.3(3)
C7 C6 H6 119.9
C5 C6 H6 119.9
C6 C7 C8 120.1(3)
C6 C7 H7 120.0
C8 C7 H7 120.0
C7 C8 C9 120.3(3)
C7 C8 H8 119.9
C9 C8 H8 119.9
C8 C9 C4 120.3(3)
C8 C9 H9 119.9
C4 C9 H9 119.9
C15 C10 C11 118.9(2)
C15 C10 P1 120.8(2)
C11 C10 P1 120.3(2)
C12 C11 C10 120.5(3)
C12 C11 H11 119.8
C10 C11 H11 119.8
C13 C12 C11 120.0(3)
C13 C12 H12 120.0
C11 C12 H12 120.0
C14 C13 C12 120.1(3)
C14 C13 H13 120.0
C12 C13 H13 120.0
C13 C14 C15 120.5(3)
C13 C14 H14 119.8
C15 C14 H14 119.8
C14 C15 C10 120.0(3)
C14 C15 H15 120.0
C10 C15 H15 120.0
C17 C16 C21 120.0(2)
C17 C16 P1 117.32(18)
C21 C16 P1 121.21(17)
C18 C17 C16 121.8(2)
C18 C17 H17 119.1
C16 C17 H17 119.1
C17 C18 C19 118.5(2)
C17 C18 H18 120.8
C19 C18 H18 120.8
C20 C19 C18 121.5(2)
C20 C19 H19 119.2
C18 C19 H19 119.2
C19 C20 C21 122.0(2)
C19 C20 H20 119.0
C21 C20 H20 119.0
N2 C21 C20 123.1(2)
N2 C21 C16 120.8(2)
C20 C21 C16 116.1(2)
C30 C22 C23 120.1(2)
C30 C22 N2 121.3(2)
C23 C22 N2 118.5(2)
C27 C23 C22 118.5(2)
C27 C23 C24 119.4(2)
C22 C23 C24 122.0(2)
C23 C24 C26 110.7(2)
C23 C24 C25 113.7(2)
C26 C24 C25 110.0(2)
C23 C24 H24 107.4
C26 C24 H24 107.4
C25 C24 H24 107.4
C24 C25 H25A 109.5
C24 C25 H25B 109.5
H25A C25 H25B 109.5
C24 C25 H25C 109.5
H25A C25 H25C 109.5
H25B C25 H25C 109.5
C24 C26 H26A 109.5
C24 C26 H26B 109.5
H26A C26 H26B 109.5
C24 C26 H26C 109.5
H26A C26 H26C 109.5
H26B C26 H26C 109.5
C28 C27 C23 121.5(3)
C28 C27 H27 119.2
C23 C27 H27 119.2
C27 C28 C29 119.8(2)
C27 C28 H28 120.1
C29 C28 H28 120.1
C28 C29 C30 121.4(3)
C28 C29 H29 119.3
C30 C29 H29 119.3
C29 C30 C22 118.6(2)
C29 C30 C31 118.4(2)
C22 C30 C31 123.0(2)
C30 C31 C33 111.8(2)
C30 C31 C32 111.4(2)
C33 C31 C32 109.1(2)
C30 C31 H31 108.2
C33 C31 H31 108.2
C32 C31 H31 108.2
C31 C32 H32A 109.5
C31 C32 H32B 109.5
H32A C32 H32B 109.5
C31 C32 H32C 109.5
H32A C32 H32C 109.5
H32B C32 H32C 109.5
C31 C33 H33A 109.5
C31 C33 H33B 109.5
H33A C33 H33B 109.5
C31 C33 H33C 109.5
H33A C33 H33C 109.5
H33B C33 H33C 109.5
C35 C34 Al1 121.45(18)
C35 C34 H34A 107.0
Al1 C34 H34A 107.0
C35 C34 H34B 107.0
Al1 C34 H34B 107.0
H34A C34 H34B 106.7
C37 C35 C34 111.1(2)
C37 C35 C36 110.0(2)
C34 C35 C36 111.4(2)
C37 C35 H35 108.1
C34 C35 H35 108.1
C36 C35 H35 108.1
C35 C36 H36A 109.5
C35 C36 H36B 109.5
H36A C36 H36B 109.5
C35 C36 H36C 109.5
H36A C36 H36C 109.5
H36B C36 H36C 109.5
C35 C37 H37A 109.5
C35 C37 H37B 109.5
H37A C37 H37B 109.5
C35 C37 H37C 109.5
H37A C37 H37C 109.5
H37B C37 H37C 109.5
C39 C38 Al1 121.11(18)
C39 C38 H38A 107.0
Al1 C38 H38A 107.0
C39 C38 H38B 107.0
Al1 C38 H38B 107.0
H38A C38 H38B 106.8
C40 C39 C38 113.3(3)
C40 C39 C41 109.4(3)
C38 C39 C41 111.1(3)
C40 C39 H39 107.6
C38 C39 H39 107.6
C41 C39 H39 107.6
C39 C40 H40A 109.5
C39 C40 H40B 109.5
H40A C40 H40B 109.5
C39 C40 H40C 109.5
H40A C40 H40C 109.5
H40B C40 H40C 109.5
C39 C41 H41A 109.5
C39 C41 H41B 109.5
H41A C41 H41B 109.5
C39 C41 H41C 109.5
H41A C41 H41C 109.5
H41B C41 H41C 109.5
C42 O1 H1 116.3
O1 C42 C43 111.1(11)
O1 C42 H42A 109.4
C43 C42 H42A 109.4
O1 C42 H42B 109.4
C43 C42 H42B 109.4
H42A C42 H42B 108.0
C42 C43 H43A 109.5
C42 C43 H43B 109.5
H43A C43 H43B 109.5
C42 C43 H43C 109.5
H43A C43 H43C 109.5
H43B C43 H43C 109.5

loop_
_geom_bond_atom_site_label_1
_geom_bond_atom_site_label_2
_geom_bond_distance
P1 N1 1.611(2)
P1 C16 1.793(2)
P1 C4 1.812(2)
P1 C10 1.814(3)
Si1 N1 1.769(2)
Si1 C2 1.838(5)
Si1 C3 1.847(5)
Si1 C1 1.850(4)
Al1 N2 1.915(2)
Al1 N1 1.952(2)
Al1 C34 1.987(2)
Al1 C38 1.996(3)
N2 C21 1.368(3)
N2 C22 1.453(3)
C1 H1A 0.9800
C1 H1B 0.9800
C1 H1C 0.9800
C2 H2A 0.9800
C2 H2B 0.9800
C2 H2C 0.9800
C3 H3A 0.9800
C3 H3B 0.9800
C3 H3C 0.9800
C4 C9 1.381(4)
C4 C5 1.395(4)
C5 C6 1.383(4)
C5 H5 0.9500
C6 C7 1.373(4)
C6 H6 0.9500
C7 C8 1.375(5)
C7 H7 0.9500
C8 C9 1.381(4)
C8 H8 0.9500
C9 H9 0.9500
C10 C15 1.392(4)
C10 C11 1.393(4)
C11 C12 1.384(4)
C11 H11 0.9500
C12 C13 1.377(5)
C12 H12 0.9500
C13 C14 1.374(5)
C13 H13 0.9500
C14 C15 1.384(4)
C14 H14 0.9500
C15 H15 0.9500
C16 C17 1.406(3)
C16 C21 1.425(3)
C17 C18 1.375(4)
C17 H17 0.9500
C18 C19 1.382(4)
C18 H18 0.9500
C19 C20 1.370(3)
C19 H19 0.9500
C20 C21 1.417(3)
C20 H20 0.9500
C22 C30 1.408(4)
C22 C23 1.414(3)
C23 C27 1.397(4)
C23 C24 1.515(4)
C24 C26 1.522(4)
C24 C25 1.527(4)
C24 H24 1.0000
C25 H25A 0.9800
C25 H25B 0.9800
C25 H25C 0.9800
C26 H26A 0.9800
C26 H26B 0.9800
C26 H26C 0.9800
C27 C28 1.372(4)
C27 H27 0.9500
C28 C29 1.374(4)
C28 H28 0.9500
C29 C30 1.399(4)
C29 H29 0.9500
C30 C31 1.518(4)
C31 C33 1.535(4)
C31 C32 1.542(4)
C31 H31 1.0000
C32 H32A 0.9800
C32 H32B 0.9800
C32 H32C 0.9800
C33 H33A 0.9800
C33 H33B 0.9800
C33 H33C 0.9800
C34 C35 1.526(4)
C34 H34A 0.9900
C34 H34B 0.9900
C35 C37 1.511(4)
C35 C36 1.530(4)
C35 H35 1.0000
C36 H36A 0.9800
C36 H36B 0.9800
C36 H36C 0.9800
C37 H37A 0.9800
C37 H37B 0.9800
C37 H37C 0.9800
C38 C39 1.538(4)
C38 H38A 0.9900
C38 H38B 0.9900
C39 C40 1.487(5)
C39 C41 1.550(5)
C39 H39 1.0000
C40 H40A 0.9800
C40 H40B 0.9800
C40 H40C 0.9800
C41 H41A 0.9800
C41 H41B 0.9800
C41 H41C 0.9800
O1 C42 1.266(19)
O1 H1 0.8783
C42 C43 1.40(3)
C42 H42A 0.9900
C42 H42B 0.9900
C43 H43A 0.9800
C43 H43B 0.9800
C43 H43C 0.9800
